data_4132434
loop_
_publ_author_name
'Zeng, Rong'
'Feller, Moran'
'Diskin-Posner, Yael'
'Shimon, Linda J. W.'
'Ben-David, Yehoshoa'
'Milstein, David'

_publ_section_title
;
 CO Oxidation by N<sub>2</sub>O Homogeneously Catalyzed by Ruthenium
 Hydride Pincer Complexes Indicating a New Mechanism.
;
_journal_issue 23
_journal_name_full 'Journal of the American Chemical Society'
_journal_page_first 7061
_journal_page_last 7064
_journal_paper_doi 10.1021/jacs.8b03927
_journal_volume 140
_journal_year 2018
_chemical_formula_moiety 'C20 H27 Cl2 N2 O P Ru'
_chemical_formula_sum 'C20 H27 Cl2 N2 O P Ru'
_chemical_formula_weight 514.37
_space_group_crystal_system monoclinic
_space_group_IT_number 14
_space_group_name_Hall '-P 2ybc'
_space_group_name_H-M_alt 'P 1 21/c 1'
_atom_sites_solution_hydrogens geom
_audit_creation_method SHELXL-2014/7
_cell_angle_alpha 90
_cell_angle_beta 94.4380(10)
_cell_angle_gamma 90
_cell_formula_units_Z 4
_cell_length_a 7.9533(5)
_cell_length_b 15.2254(9)
_cell_length_c 17.5833(10)
_cell_measurement_reflns_used 89556
_cell_measurement_temperature 100(2)
_cell_measurement_theta_max 30.975
_cell_measurement_theta_min 2.364
_cell_volume 2122.8(2)
_computing_cell_refinement 'SAINT V8.38A (?, 2016)'
_computing_data_collection 'SAINT V8.38A (?, 2016)'
_computing_data_reduction 'SAINT V8.38A (?, 2016)'
_computing_structure_refinement 'SHELXL-2014/7 (Sheldrick, 2014)'
_computing_structure_solution 'SHELXT 2014/5 (Sheldrick, 2014)'
_diffrn_ambient_temperature 100(2)
_diffrn_measured_fraction_theta_full 0.996
_diffrn_measured_fraction_theta_max 0.996
_diffrn_measurement_device_type 'Bruker APEX - II KappaCCD'
_diffrn_measurement_method 'omega and phi scans'
_diffrn_radiation_type MoK\a
_diffrn_radiation_wavelength 0.71073
_diffrn_reflns_av_R_equivalents 0.0596
_diffrn_reflns_av_unetI/netI 0.0310
_diffrn_reflns_Laue_measured_fraction_full 0.996
_diffrn_reflns_Laue_measured_fraction_max 0.996
_diffrn_reflns_limit_h_max 12
_diffrn_reflns_limit_h_min -12
_diffrn_reflns_limit_k_max 23
_diffrn_reflns_limit_k_min -23
_diffrn_reflns_limit_l_max 27
_diffrn_reflns_limit_l_min -27
_diffrn_reflns_number 87264
_diffrn_reflns_point_group_measured_fraction_full 0.996
_diffrn_reflns_point_group_measured_fraction_max 0.996
_diffrn_reflns_theta_full 25.242
_diffrn_reflns_theta_max 33.188
_diffrn_reflns_theta_min 2.917
_exptl_absorpt_coefficient_mu 1.079
_exptl_absorpt_correction_type none
_exptl_crystal_colour orange
_exptl_crystal_density_diffrn 1.609
_exptl_crystal_description chunk
_exptl_crystal_F_000 1048
_exptl_crystal_size_max 0.231
_exptl_crystal_size_mid 0.181
_exptl_crystal_size_min 0.145
_refine_diff_density_max 1.073
_refine_diff_density_min -0.972
_refine_diff_density_rms 0.099
_refine_ls_extinction_method none
_refine_ls_goodness_of_fit_ref 1.222
_refine_ls_hydrogen_treatment constr
_refine_ls_matrix_type full
_refine_ls_number_parameters 263
_refine_ls_number_reflns 8095
_refine_ls_number_restraints 0
_refine_ls_restrained_S_all 1.222
_refine_ls_R_factor_all 0.0432
_refine_ls_R_factor_gt 0.0348
_refine_ls_shift/su_max 0.002
_refine_ls_shift/su_mean 0.000
_refine_ls_structure_factor_coef Fsqd
_refine_ls_weighting_details 'w=1/[\s^2^(Fo^2^)+3.2714P] where P=(Fo^2^+2Fc^2^)/3'
_refine_ls_weighting_scheme calc
_refine_ls_wR_factor_gt 0.0697
_refine_ls_wR_factor_ref 0.0721
_reflns_Friedel_coverage 0.000
_reflns_number_gt 7118
_reflns_number_total 8095
_reflns_threshold_expression 'I > 2\s(I)'
_cod_data_source_file ja8b03927_si_002.cif
_cod_data_source_block complex18a
_cod_original_sg_symbol_H-M 'P 21/c'
_cod_database_code 4132434
_shelx_shelxl_version_number 2014/7
_shelx_space_group_comment
;
The symmetry employed for this shelxl refinement is uniquely defined
by the following loop, which should always be used as a source of
symmetry information in preference to the above space-group names.
They are only intended as comments.
;
_shelx_estimated_absorpt_t_min 0.789
_shelx_estimated_absorpt_t_max 0.859

loop_
_space_group_symop_operation_xyz
'x, y, z'
'-x, y+1/2, -z+1/2'
'-x, -y, -z'
'x, -y-1/2, z-1/2'

loop_
_atom_site_label
_atom_site_type_symbol
_atom_site_fract_x
_atom_site_fract_y
_atom_site_fract_z
_atom_site_U_iso_or_equiv
_atom_site_adp_type
_atom_site_occupancy
_atom_site_site_symmetry_order
_atom_site_calc_flag
_atom_site_refinement_flags_posn
_atom_site_refinement_flags_adp
_atom_site_refinement_flags_occupancy
_atom_site_disorder_assembly
_atom_site_disorder_group
Ru1 Ru 0.27904(2) 0.63050(2) 0.67952(2) 0.01208(4) Uani 1 1 d . . . . .
Cl1 Cl 0.21504(7) 0.76579(3) 0.74404(3) 0.02111(10) Uani 1 1 d . . . . .
Cl2 Cl -0.01431(12) 0.58133(5) 0.68182(4) 0.0142(2) Uani 0.772(5) 1 d . . P A 1
Cl2A Cl 0.5234(5) 0.6932(2) 0.64467(19) 0.0203(9) Uiso 0.228(5) 1 d . . P A 2
P1 P 0.39906(6) 0.54761(3) 0.78126(3) 0.01072(8) Uani 1 1 d . . . . .
O1 O 0.6135(3) 0.70558(14) 0.64174(11) 0.0193(5) Uani 0.772(5) 1 d . . P A 1
O1A O -0.0670(16) 0.5694(7) 0.6911(6) 0.028(2) Uiso 0.228(5) 1 d . . P A 2
N1 N 0.3369(2) 0.52392(10) 0.61719(9) 0.0113(3) Uani 1 1 d . . . . .
N2 N 0.1796(2) 0.66765(11) 0.56832(9) 0.0152(3) Uani 1 1 d . . . . .
C1 C 0.5311(2) 0.47685(12) 0.72385(10) 0.0135(3) Uani 1 1 d . . . . .
H1A H 0.6411 0.5057 0.7185 0.016 Uiso 1 1 calc R U . . .
H1B H 0.5526 0.4201 0.7503 0.016 Uiso 1 1 calc R U . . .
C2 C 0.4434(2) 0.46069(12) 0.64583(10) 0.0118(3) Uani 1 1 d . . . . .
C3 C 0.4722(3) 0.38642(12) 0.60259(11) 0.0144(3) Uani 1 1 d . . . . .
H3 H 0.5459 0.3415 0.6226 0.017 Uiso 1 1 calc R U . . .
C4 C 0.3921(3) 0.37861(13) 0.52975(11) 0.0158(3) Uani 1 1 d . . . . .
H4 H 0.4061 0.3268 0.5009 0.019 Uiso 1 1 calc R U . . .
C5 C 0.2910(3) 0.44674(13) 0.49899(11) 0.0148(3) Uani 1 1 d . . . . .
H5 H 0.2393 0.4429 0.4486 0.018 Uiso 1 1 calc R U . . .
C6 C 0.2678(2) 0.52031(12) 0.54378(10) 0.0119(3) Uani 1 1 d . . . . .
C7 C 0.1790(2) 0.60133(12) 0.51679(10) 0.0129(3) Uani 1 1 d . . . . .
C8 C 0.1078(2) 0.61223(13) 0.44226(11) 0.0158(3) Uani 1 1 d . . . . .
H8 H 0.1079 0.5653 0.4067 0.019 Uiso 1 1 calc R U . . .
C9 C 0.0368(3) 0.69276(15) 0.42096(12) 0.0196(4) Uani 1 1 d . . . . .
H9 H -0.0111 0.7017 0.3704 0.024 Uiso 1 1 calc R U . . .
C10 C 0.0365(3) 0.76008(14) 0.47433(12) 0.0202(4) Uani 1 1 d . . . . .
H10 H -0.0122 0.8155 0.4609 0.024 Uiso 1 1 calc R U . . .
C11 C 0.1089(3) 0.74495(14) 0.54789(12) 0.0195(4) Uani 1 1 d . . . . .
H11 H 0.1081 0.7907 0.5846 0.023 Uiso 1 1 calc R U . . .
C12 C 0.5521(2) 0.59857(13) 0.85607(10) 0.0137(3) Uani 1 1 d . . . . .
C13 C 0.6479(3) 0.67322(14) 0.81967(12) 0.0185(4) Uani 1 1 d . . . . .
H13A H 0.7164 0.6490 0.7807 0.028 Uiso 1 1 calc R U . . .
H13B H 0.7214 0.7027 0.8590 0.028 Uiso 1 1 calc R U . . .
H13C H 0.5671 0.7156 0.7961 0.028 Uiso 1 1 calc R U . . .
C14 C 0.6847(3) 0.53310(14) 0.89082(12) 0.0190(4) Uani 1 1 d . . . . .
H14A H 0.7430 0.5056 0.8499 0.029 Uiso 1 1 calc R U . . .
H14B H 0.6287 0.4878 0.9193 0.029 Uiso 1 1 calc R U . . .
H14C H 0.7668 0.5644 0.9254 0.029 Uiso 1 1 calc R U . . .
C15 C 0.4507(3) 0.63956(13) 0.91846(11) 0.0176(4) Uani 1 1 d . . . . .
H15A H 0.3626 0.6778 0.8947 0.026 Uiso 1 1 calc R U . . .
H15B H 0.5265 0.6741 0.9534 0.026 Uiso 1 1 calc R U . . .
H15C H 0.3987 0.5928 0.9469 0.026 Uiso 1 1 calc R U . . .
C16 C 0.2601(2) 0.46586(13) 0.82792(11) 0.0139(3) Uani 1 1 d . . . . .
C17 C 0.1892(3) 0.40156(14) 0.76535(12) 0.0182(4) Uani 1 1 d . . . . .
H17A H 0.1358 0.4349 0.7223 0.027 Uiso 1 1 calc R U . . .
H17B H 0.1055 0.3630 0.7863 0.027 Uiso 1 1 calc R U . . .
H17C H 0.2814 0.3660 0.7478 0.027 Uiso 1 1 calc R U . . .
C18 C 0.3543(3) 0.40996(14) 0.89047(12) 0.0189(4) Uani 1 1 d . . . . .
H18A H 0.4548 0.3840 0.8706 0.028 Uiso 1 1 calc R U . . .
H18B H 0.2800 0.3631 0.9062 0.028 Uiso 1 1 calc R U . . .
H18C H 0.3882 0.4472 0.9345 0.028 Uiso 1 1 calc R U . . .
C19 C 0.1134(3) 0.51318(15) 0.86302(12) 0.0192(4) Uani 1 1 d . . . . .
H19A H 0.0570 0.5525 0.8250 0.029 Uiso 1 1 calc R U . . .
H19B H 0.1574 0.5475 0.9073 0.029 Uiso 1 1 calc R U . . .
H19C H 0.0326 0.4696 0.8791 0.029 Uiso 1 1 calc R U . . .
C20 C 0.4894(5) 0.6766(2) 0.66084(18) 0.0149(5) Uani 0.772(5) 1 d . . P A 1
C20A C 0.0405(19) 0.5896(8) 0.6901(7) 0.020(3) Uiso 0.228(5) 1 d . . P A 2

loop_
_atom_site_aniso_label
_atom_site_aniso_U_11
_atom_site_aniso_U_22
_atom_site_aniso_U_33
_atom_site_aniso_U_23
_atom_site_aniso_U_13
_atom_site_aniso_U_12
Ru1 0.01474(7) 0.01101(6) 0.00996(6) -0.00101(5) -0.00240(4) 0.00214(5)
Cl1 0.0228(2) 0.0189(2) 0.0209(2) -0.00485(17) -0.00222(18) 0.00670(18)
Cl2 0.0069(4) 0.0220(3) 0.0135(3) -0.0010(2) -0.0015(3) 0.0007(3)
P1 0.0104(2) 0.01168(19) 0.00984(18) -0.00065(15) -0.00104(15) 0.00062(15)
O1 0.0188(13) 0.0227(10) 0.0167(9) 0.0001(7) 0.0035(7) -0.0012(8)
N1 0.0113(7) 0.0131(7) 0.0096(6) -0.0003(5) 0.0008(5) -0.0009(5)
N2 0.0175(8) 0.0154(7) 0.0123(7) 0.0009(5) -0.0015(6) 0.0024(6)
C1 0.0125(8) 0.0157(8) 0.0119(7) -0.0009(6) -0.0007(6) 0.0027(6)
C2 0.0116(8) 0.0126(7) 0.0113(7) 0.0004(6) 0.0022(6) 0.0004(6)
C3 0.0160(8) 0.0127(8) 0.0148(8) -0.0009(6) 0.0030(6) 0.0014(6)
C4 0.0197(9) 0.0141(8) 0.0140(8) -0.0022(6) 0.0047(7) -0.0016(7)
C5 0.0169(9) 0.0168(8) 0.0107(7) -0.0020(6) 0.0016(6) -0.0017(7)
C6 0.0110(8) 0.0145(8) 0.0101(7) 0.0006(6) 0.0004(6) -0.0021(6)
C7 0.0115(8) 0.0150(8) 0.0118(7) 0.0005(6) -0.0007(6) -0.0007(6)
C8 0.0139(8) 0.0219(9) 0.0113(7) 0.0012(6) -0.0008(6) -0.0006(7)
C9 0.0173(9) 0.0266(10) 0.0144(8) 0.0048(7) -0.0024(7) 0.0016(8)
C10 0.0200(10) 0.0212(9) 0.0187(9) 0.0061(7) -0.0030(7) 0.0032(7)
C11 0.0243(10) 0.0164(9) 0.0171(9) 0.0013(7) -0.0029(8) 0.0050(7)
C12 0.0123(8) 0.0157(8) 0.0123(7) -0.0020(6) -0.0032(6) 0.0001(6)
C13 0.0182(9) 0.0201(9) 0.0168(8) -0.0010(7) -0.0016(7) -0.0052(7)
C14 0.0150(9) 0.0223(9) 0.0188(9) -0.0019(7) -0.0052(7) 0.0032(7)
C15 0.0214(9) 0.0178(9) 0.0133(8) -0.0021(7) -0.0009(7) 0.0017(7)
C16 0.0124(8) 0.0159(8) 0.0133(8) 0.0007(6) 0.0006(6) -0.0011(6)
C17 0.0188(9) 0.0178(9) 0.0179(9) -0.0011(7) -0.0001(7) -0.0051(7)
C18 0.0220(10) 0.0180(9) 0.0163(8) 0.0044(7) -0.0010(7) 0.0000(7)
C19 0.0152(9) 0.0262(10) 0.0165(8) -0.0003(7) 0.0039(7) 0.0003(7)
C20 0.0226(16) 0.0124(11) 0.0090(11) -0.0025(9) -0.0037(11) 0.0021(11)

loop_
_atom_type_symbol
_atom_type_description
_atom_type_scat_dispersion_real
_atom_type_scat_dispersion_imag
_atom_type_scat_source
C C 0.0033 0.0016 'International Tables Vol C Tables 4.2.6.8 and 6.1.1.4'
H H 0.0000 0.0000 'International Tables Vol C Tables 4.2.6.8 and 6.1.1.4'
Cl Cl 0.1484 0.1585 'International Tables Vol C Tables 4.2.6.8 and 6.1.1.4'
N N 0.0061 0.0033 'International Tables Vol C Tables 4.2.6.8 and 6.1.1.4'
O O 0.0106 0.0060 'International Tables Vol C Tables 4.2.6.8 and 6.1.1.4'
P P 0.1023 0.0942 'International Tables Vol C Tables 4.2.6.8 and 6.1.1.4'
Ru Ru -1.2594 0.8363 'International Tables Vol C Tables 4.2.6.8 and 6.1.1.4'

loop_
_geom_angle_atom_site_label_1
_geom_angle_atom_site_label_2
_geom_angle_atom_site_label_3
_geom_angle
C20 Ru1 N1 87.81(9)
C20A Ru1 N1 93.3(4)
C20 Ru1 N2 90.74(10)
C20A Ru1 N2 83.2(4)
N1 Ru1 N2 78.47(6)
C20A Ru1 Cl2A 167.4(4)
N1 Ru1 Cl2A 87.49(9)
N2 Ru1 Cl2A 84.62(10)
C20 Ru1 P1 91.09(9)
C20A Ru1 P1 95.4(4)
N1 Ru1 P1 83.41(5)
N2 Ru1 P1 161.71(5)
Cl2A Ru1 P1 97.20(9)
C20 Ru1 Cl1 89.22(8)
C20A Ru1 Cl1 89.2(3)
N1 Ru1 Cl1 174.82(5)
N2 Ru1 Cl1 97.33(5)
Cl2A Ru1 Cl1 89.10(8)
P1 Ru1 Cl1 100.898(18)
C20 Ru1 Cl2 169.73(9)
N1 Ru1 Cl2 91.18(5)
N2 Ru1 Cl2 79.05(5)
P1 Ru1 Cl2 98.95(2)
Cl1 Ru1 Cl2 90.98(2)
C1 P1 C12 104.83(9)
C1 P1 C16 103.18(9)
C12 P1 C16 109.56(9)
C1 P1 Ru1 96.43(6)
C12 P1 Ru1 121.02(6)
C16 P1 Ru1 118.04(6)
C2 N1 C6 121.19(16)
C2 N1 Ru1 121.93(12)
C6 N1 Ru1 116.83(12)
C11 N2 C7 119.64(17)
C11 N2 Ru1 126.70(14)
C7 N2 Ru1 113.43(12)
C2 C1 P1 110.33(13)
N1 C2 C3 119.97(17)
N1 C2 C1 116.99(16)
C3 C2 C1 122.99(17)
C4 C3 C2 119.29(18)
C3 C4 C5 120.17(17)
C6 C5 C4 118.51(17)
N1 C6 C5 120.48(17)
N1 C6 C7 114.62(16)
C5 C6 C7 124.80(16)
N2 C7 C8 121.23(17)
N2 C7 C6 115.41(16)
C8 C7 C6 123.24(17)
C9 C8 C7 118.99(19)
C8 C9 C10 119.39(18)
C9 C10 C11 118.86(19)
N2 C11 C10 121.9(2)
C13 C12 C15 107.49(16)
C13 C12 C14 107.28(17)
C15 C12 C14 111.01(16)
C13 C12 P1 109.14(13)
C15 C12 P1 108.52(13)
C14 C12 P1 113.23(13)
C18 C16 C19 108.32(16)
C18 C16 C17 106.79(16)
C19 C16 C17 109.60(16)
C18 C16 P1 113.89(14)
C19 C16 P1 110.60(14)
C17 C16 P1 107.51(13)
O1 C20 Ru1 173.2(3)
O1A C20A Ru1 175.5(14)

loop_
_geom_bond_atom_site_label_1
_geom_bond_atom_site_label_2
_geom_bond_distance
Ru1 C20 1.867(4)
Ru1 C20A 2.019(15)
Ru1 N1 2.0308(16)
Ru1 N2 2.1281(16)
Ru1 Cl2A 2.291(4)
Ru1 P1 2.3324(5)
Ru1 Cl1 2.4245(5)
Ru1 Cl2 2.4536(11)
P1 C1 1.8565(19)
P1 C12 1.8883(18)
P1 C16 1.893(2)
O1 C20 1.154(5)
O1A C20A 0.91(2)
N1 C2 1.353(2)
N1 C6 1.364(2)
N2 C11 1.341(3)
N2 C7 1.357(2)
C1 C2 1.510(3)
C2 C3 1.391(3)
C3 C4 1.391(3)
C4 C5 1.395(3)
C5 C6 1.390(3)
C6 C7 1.481(3)
C7 C8 1.397(3)
C8 C9 1.389(3)
C9 C10 1.390(3)
C10 C11 1.394(3)
C12 C13 1.536(3)
C12 C15 1.543(3)
C12 C14 1.543(3)
C16 C18 1.539(3)
C16 C19 1.540(3)
C16 C17 1.546(3)

loop_
_geom_torsion_atom_site_label_1
_geom_torsion_atom_site_label_2
_geom_torsion_atom_site_label_3
_geom_torsion_atom_site_label_4
_geom_torsion
C12 P1 C1 C2 -157.62(13)
C16 P1 C1 C2 87.69(14)
Ru1 P1 C1 C2 -33.13(13)
C6 N1 C2 C3 -5.9(3)
Ru1 N1 C2 C3 176.46(14)
C6 N1 C2 C1 171.97(17)
Ru1 N1 C2 C1 -5.7(2)
P1 C1 C2 N1 28.8(2)
P1 C1 C2 C3 -153.45(16)
N1 C2 C3 C4 0.7(3)
C1 C2 C3 C4 -177.00(18)
C2 C3 C4 C5 3.4(3)
C3 C4 C5 C6 -2.4(3)
C2 N1 C6 C5 6.9(3)
Ru1 N1 C6 C5 -175.32(14)
C2 N1 C6 C7 -169.64(17)
Ru1 N1 C6 C7 8.2(2)
C4 C5 C6 N1 -2.6(3)
C4 C5 C6 C7 173.50(18)
C11 N2 C7 C8 0.8(3)
Ru1 N2 C7 C8 175.63(15)
C11 N2 C7 C6 177.01(18)
Ru1 N2 C7 C6 -8.1(2)
N1 C6 C7 N2 0.4(2)
C5 C6 C7 N2 -175.97(18)
N1 C6 C7 C8 176.54(18)
C5 C6 C7 C8 0.2(3)
N2 C7 C8 C9 0.1(3)
C6 C7 C8 C9 -175.80(19)
C7 C8 C9 C10 -0.7(3)
C8 C9 C10 C11 0.4(3)
C7 N2 C11 C10 -1.1(3)
Ru1 N2 C11 C10 -175.21(17)
C9 C10 C11 N2 0.5(3)
C1 P1 C12 C13 77.28(15)
C16 P1 C12 C13 -172.58(13)
Ru1 P1 C12 C13 -29.85(16)
C1 P1 C12 C15 -165.86(13)
C16 P1 C12 C15 -55.72(15)
Ru1 P1 C12 C15 87.01(13)
C1 P1 C12 C14 -42.13(17)
C16 P1 C12 C14 68.01(16)
Ru1 P1 C12 C14 -149.26(12)
C1 P1 C16 C18 71.03(15)
C12 P1 C16 C18 -40.20(17)
Ru1 P1 C16 C18 175.81(12)
C1 P1 C16 C19 -166.70(13)
C12 P1 C16 C19 82.07(14)
Ru1 P1 C16 C19 -61.92(14)
C1 P1 C16 C17 -47.07(15)
C12 P1 C16 C17 -158.30(13)
Ru1 P1 C16 C17 57.71(14)
